data_2014704
loop_
_publ_author_name
'Villiers, Claude'
'Thu\'ery, Pierre'
'Ephritikhine, Michel'

_publ_section_title
;Tri-\m~2~-chloro-tetrachloro-\m~3~-oxo-hexakis(tetrahydrofuran-\k<i>O</i>)dititanium(III)samarium(III):
 a novel trinuclear Sm--Ti mixed species
;
_journal_issue 2
_journal_name_full 'Acta Crystallographica Section C'
_journal_page_first m64
_journal_page_last m66
_journal_paper_doi 10.1107/S0108270104032986
_journal_volume 61
_journal_year 2005
_chemical_formula_iupac '[Sm Ti2 Cl7 O (C4 H8 O)6]'
_chemical_formula_moiety 'C24 H48 Cl7 O7 Sm Ti2'
_chemical_formula_sum 'C24 H48 Cl7 O7 Sm Ti2'
_chemical_formula_weight 942.92
_chemical_name_systematic
;
Tri-\m~2~-chloro-tetrachloro-\m~3~-oxo-hexakis(tetrahydrofuran-
\kO)dititanium(III)samarium(III)
;
_space_group_IT_number 15
_symmetry_cell_setting monoclinic
_symmetry_space_group_name_Hall '-C 2yc'
_symmetry_space_group_name_H-M 'C 1 2/c 1'
_atom_sites_solution_hydrogens geom
_atom_sites_solution_primary patter
_atom_sites_solution_secondary difmap
_audit_creation_method SHELXL-97
_cell_angle_alpha 90.00
_cell_angle_beta 108.435(3)
_cell_angle_gamma 90.00
_cell_formula_units_Z 4
_cell_length_a 10.1224(4)
_cell_length_b 34.3476(16)
_cell_length_c 10.9696(4)
_cell_measurement_reflns_used 11856
_cell_measurement_temperature 100(2)
_cell_measurement_theta_max 25.68
_cell_measurement_theta_min 2.77
_cell_volume 3618.2(3)
_computing_cell_refinement 'DENZO--SMN (Otwinowski & Minor, 1997)'
_computing_data_collection 'KappaCCD Server Software (Nonius, 1997)'
_computing_data_reduction 'DENZO--SMN (Otwinowski & Minor, 1997)'
_computing_molecular_graphics 'SHELXTL (Bruker, 1999)'
_computing_publication_material 'SHELXTL and PLATON (Spek, 2003)'
_computing_structure_refinement 'SHELXL97 (Sheldrick, 1997)'
_computing_structure_solution 'SHELXS97 (Sheldrick, 1997)'
_diffrn_ambient_temperature 100(2)
_diffrn_measured_fraction_theta_full 0.985
_diffrn_measured_fraction_theta_max 0.985
_diffrn_measurement_device_type 'Nonius KappaCCD area-detector'
_diffrn_measurement_method '\f scans'
_diffrn_radiation_monochromator graphite
_diffrn_radiation_source 'fine-focus sealed tube'
_diffrn_radiation_type MoK\a
_diffrn_radiation_wavelength 0.71073
_diffrn_reflns_av_R_equivalents 0.0346
_diffrn_reflns_av_sigmaI/netI 0.0335
_diffrn_reflns_limit_h_max 12
_diffrn_reflns_limit_h_min -12
_diffrn_reflns_limit_k_max 41
_diffrn_reflns_limit_k_min -41
_diffrn_reflns_limit_l_max 12
_diffrn_reflns_limit_l_min -13
_diffrn_reflns_number 11856
_diffrn_reflns_theta_full 25.68
_diffrn_reflns_theta_max 25.68
_diffrn_reflns_theta_min 2.77
_diffrn_standards_decay_% none
_diffrn_standards_interval_count 0
_diffrn_standards_interval_time 0
_diffrn_standards_number 0
_exptl_absorpt_coefficient_mu 2.587
_exptl_absorpt_correction_T_max 0.728
_exptl_absorpt_correction_T_min 0.472
_exptl_absorpt_correction_type refdelf
_exptl_absorpt_process_details '(DELABS in PLATON; Spek, 2003)'
_exptl_crystal_colour 'translucent dark pink'
_exptl_crystal_density_diffrn 1.731
_exptl_crystal_density_meas ?
_exptl_crystal_description irregular
_exptl_crystal_F_000 1892
_exptl_crystal_size_max 0.23
_exptl_crystal_size_mid 0.19
_exptl_crystal_size_min 0.12
_refine_diff_density_max 0.931
_refine_diff_density_min -0.952
_refine_ls_extinction_method none
_refine_ls_goodness_of_fit_ref 1.061
_refine_ls_hydrogen_treatment constr
_refine_ls_matrix_type full
_refine_ls_number_parameters 187
_refine_ls_number_reflns 3384
_refine_ls_number_restraints 6
_refine_ls_restrained_S_all 1.083
_refine_ls_R_factor_all 0.0264
_refine_ls_R_factor_gt 0.0228
_refine_ls_shift/su_max 0.001
_refine_ls_shift/su_mean 0.000
_refine_ls_structure_factor_coef Fsqd
_refine_ls_weighting_details 'calc w=1/[\s^2^(Fo^2^)+(0.0144P)^2^+7.993P] where P=(Fo^2^+2Fc^2^)/3'
_refine_ls_weighting_scheme calc
_refine_ls_wR_factor_gt 0.0528
_refine_ls_wR_factor_ref 0.0539
_reflns_number_gt 3155
_reflns_number_total 3384
_reflns_threshold_expression I>2\s(I)
_cod_data_source_file hj1036.cif
_cod_data_source_block I
_cod_depositor_comments
;
The following automatic conversions were performed:

'_exptl_crystal_density_meas' value 'not measured' was changed to '?'
- the value is perceived as not measured.

Automatic conversion script
Id: cif_fix_values 3008 2015-01-20 13:52:24Z robertas 
;
_cod_original_sg_symbol_H-M 'C 2/c'
_cod_database_code 2014704
_cod_database_fobs_code 2014704

loop_
_symmetry_equiv_pos_as_xyz
'x, y, z'
'-x, y, -z+1/2'
'x+1/2, y+1/2, z'
'-x+1/2, y+1/2, -z+1/2'
'-x, -y, -z'
'x, -y, z-1/2'
'-x+1/2, -y+1/2, -z'
'x+1/2, -y+1/2, z-1/2'

loop_
_atom_site_label
_atom_site_fract_x
_atom_site_fract_y
_atom_site_fract_z
_atom_site_U_iso_or_equiv
_atom_site_adp_type
_atom_site_calc_flag
_atom_site_refinement_flags
_atom_site_occupancy
_atom_site_disorder_assembly
_atom_site_disorder_group
_atom_site_type_symbol
Sm 0.0000 0.317956(5) 0.7500 0.01553(7) Uani d S 1 . . Sm
Ti 0.11227(5) 0.413820(13) 0.67121(4) 0.01413(11) Uani d . 1 . . Ti
Cl1 0.19553(8) 0.30847(2) 0.97409(7) 0.03111(17) Uani d . 1 . . Cl
Cl2 0.18901(7) 0.349295(18) 0.62322(6) 0.02101(14) Uani d . 1 . . Cl
Cl3 0.24466(7) 0.452407(19) 0.57216(6) 0.02106(14) Uani d . 1 . . Cl
Cl4 0.0000 0.46933(2) 0.7500 0.01523(17) Uani d S 1 . . Cl
O1 0.0000 0.38507(7) 0.7500 0.0142(5) Uani d S 1 . . O
O2 -0.1165(2) 0.26149(5) 0.80837(18) 0.0225(4) Uani d . 1 . . O
O3 0.28789(19) 0.41877(5) 0.84123(17) 0.0193(4) Uani d . 1 . . O
O4 -0.04677(19) 0.41585(5) 0.49025(17) 0.0180(4) Uani d . 1 . . O
C1 -0.0463(3) 0.23190(8) 0.9010(3) 0.0292(7) Uani d . 1 . . C
H1A 0.0458 0.2265 0.8957 0.035 Uiso calc R 1 . . H
H1B -0.0377 0.2401 0.9879 0.035 Uiso calc R 1 . . H
C2 -0.1391(4) 0.19659(9) 0.8632(4) 0.0371(8) Uani d . 1 . . C
H2A -0.1247 0.1788 0.9350 0.045 Uiso calc R 1 . . H
H2B -0.1229 0.1829 0.7920 0.045 Uiso calc R 1 . . H
C3 -0.2840(3) 0.21429(9) 0.8244(3) 0.0342(7) Uani d . 1 . . C
H3A -0.3149 0.2182 0.8987 0.041 Uiso calc R 1 . . H
H3B -0.3506 0.1979 0.7629 0.041 Uiso calc R 1 . . H
C4 -0.2658(3) 0.25301(8) 0.7643(3) 0.0287(6) Uani d . 1 . . C
H4A -0.3001 0.2512 0.6713 0.034 Uiso calc R 1 . . H
H4B -0.3168 0.2734 0.7914 0.034 Uiso calc R 1 . . H
C5 0.3867(5) 0.38849(11) 0.8945(4) 0.0646(13) Uani d U 1 . . C
H5A 0.4365 0.3817 0.8351 0.077 Uiso calc R 1 . . H
H5B 0.3391 0.3654 0.9102 0.077 Uiso calc R 1 . . H
C6 0.4859(3) 0.40306(9) 1.0175(3) 0.0275(6) Uani d . 1 . . C
H6A 0.5814 0.3994 1.0187 0.033 Uiso calc R 1 . . H
H6B 0.4727 0.3894 1.0901 0.033 Uiso calc R 1 . . H
C7 0.4529(3) 0.44639(8) 1.0223(3) 0.0241(6) Uani d . 1 . . C
H7A 0.4039 0.4513 1.0838 0.029 Uiso calc R 1 . . H
H7B 0.5373 0.4619 1.0452 0.029 Uiso calc R 1 . . H
C8 0.3613(3) 0.45524(8) 0.8866(3) 0.0215(6) Uani d . 1 . . C
H8A 0.2961 0.4760 0.8861 0.026 Uiso calc R 1 . . H
H8B 0.4170 0.4629 0.8331 0.026 Uiso calc R 1 . . H
C9 -0.1040(3) 0.45283(8) 0.4284(3) 0.0208(6) Uani d . 1 . . C
H9A -0.0295 0.4709 0.4307 0.025 Uiso calc R 1 . . H
H9B -0.1636 0.4647 0.4721 0.025 Uiso calc R 1 . . H
C10 -0.1874(3) 0.44287(8) 0.2900(3) 0.0235(6) Uani d . 1 . . C
H10A -0.1383 0.4510 0.2314 0.028 Uiso calc R 1 . . H
H10B -0.2781 0.4553 0.2652 0.028 Uiso calc R 1 . . H
C11 -0.2017(3) 0.39867(8) 0.2907(3) 0.0263(6) Uani d . 1 . . C
H11A -0.2818 0.3909 0.3155 0.032 Uiso calc R 1 . . H
H11B -0.2098 0.3877 0.2073 0.032 Uiso calc R 1 . . H
C12 -0.0676(3) 0.38654(8) 0.3902(3) 0.0247(6) Uani d . 1 . . C
H12A -0.0758 0.3608 0.4232 0.030 Uiso calc R 1 . . H
H12B 0.0088 0.3866 0.3546 0.030 Uiso calc R 1 . . H

loop_
_atom_site_aniso_label
_atom_site_aniso_U_11
_atom_site_aniso_U_22
_atom_site_aniso_U_33
_atom_site_aniso_U_12
_atom_site_aniso_U_13
_atom_site_aniso_U_23
Sm 0.01647(11) 0.01384(10) 0.01407(10) 0.000 0.00167(7) 0.000
Ti 0.0143(2) 0.0159(2) 0.0125(2) -0.00064(18) 0.00476(18) 0.00041(17)
Cl1 0.0307(4) 0.0346(4) 0.0195(3) 0.0107(3) -0.0042(3) -0.0028(3)
Cl2 0.0230(3) 0.0189(3) 0.0235(3) 0.0026(3) 0.0106(3) -0.0019(2)
Cl3 0.0191(3) 0.0266(3) 0.0199(3) -0.0019(3) 0.0095(3) 0.0032(3)
Cl4 0.0166(4) 0.0145(4) 0.0147(4) 0.000 0.0051(3) 0.000
O1 0.0161(12) 0.0149(12) 0.0109(11) 0.000 0.0034(10) 0.000
O2 0.0218(10) 0.0178(9) 0.0249(10) -0.0020(8) 0.0030(8) 0.0041(8)
O3 0.0165(9) 0.0194(9) 0.0186(9) -0.0012(7) 0.0008(7) 0.0013(7)
O4 0.0217(10) 0.0184(9) 0.0120(8) 0.0000(7) 0.0026(7) -0.0001(7)
C1 0.0321(17) 0.0234(14) 0.0305(16) 0.0053(13) 0.0076(13) 0.0101(12)
C2 0.045(2) 0.0229(15) 0.046(2) -0.0001(14) 0.0182(16) 0.0085(14)
C3 0.0356(18) 0.0286(16) 0.0401(18) -0.0086(14) 0.0144(15) 0.0014(14)
C4 0.0227(15) 0.0245(14) 0.0353(17) -0.0059(12) 0.0042(13) -0.0011(13)
C5 0.056(2) 0.0327(18) 0.070(3) 0.0102(17) -0.029(2) -0.0016(18)
C6 0.0193(14) 0.0327(15) 0.0268(15) -0.0027(12) 0.0022(12) 0.0098(12)
C7 0.0166(14) 0.0347(16) 0.0196(14) -0.0026(12) 0.0037(11) -0.0024(12)
C8 0.0203(14) 0.0212(13) 0.0209(13) -0.0056(11) 0.0034(11) -0.0019(11)
C9 0.0229(14) 0.0205(13) 0.0168(13) 0.0033(11) 0.0030(11) 0.0042(10)
C10 0.0231(15) 0.0312(15) 0.0145(13) -0.0006(12) 0.0033(11) 0.0033(11)
C11 0.0279(16) 0.0321(16) 0.0162(13) -0.0089(13) 0.0033(11) -0.0018(11)
C12 0.0351(17) 0.0211(14) 0.0159(13) -0.0032(12) 0.0051(12) -0.0041(11)

loop_
_atom_type_symbol
_atom_type_description
_atom_type_scat_dispersion_real
_atom_type_scat_dispersion_imag
_atom_type_scat_source
C C 0.0033 0.0016 'International Tables Vol C Tables 4.2.6.8 and 6.1.1.4'
H H 0.0000 0.0000 'International Tables Vol C Tables 4.2.6.8 and 6.1.1.4'
O O 0.0106 0.0060 'International Tables Vol C Tables 4.2.6.8 and 6.1.1.4'
Cl Cl 0.1484 0.1585 'International Tables Vol C Tables 4.2.6.8 and 6.1.1.4'
Ti Ti 0.2776 0.4457 'International Tables Vol C Tables 4.2.6.8 and 6.1.1.4'
Sm Sm -0.1638 3.4418 'International Tables Vol C Tables 4.2.6.8 and 6.1.1.4'

loop_
_geom_angle_atom_site_label_1
_geom_angle_atom_site_label_2
_geom_angle_atom_site_label_3
_geom_angle_site_symmetry_1
_geom_angle_site_symmetry_3
_geom_angle
_geom_angle_publ_flag
Cl1 Sm Cl1 . 2_556 165.84(3) yes
Cl2 Sm O1 . . 68.247(12) yes
Cl2 Sm O2 . 2_556 74.03(5) yes
O2 Sm O2 . 2_556 75.77(9) yes
Cl2 Ti Cl4 . . 165.12(3) yes
Cl3 Ti O1 . . 177.10(6) yes
O3 Ti O4 . . 170.97(7) yes
Sm Cl2 Ti . . 86.04(2) yes
Ti Cl4 Ti . 2_556 81.09(3) yes
Sm O1 Ti . . 121.19(6) yes
Ti O1 Ti . 2_556 117.61(12) yes
Ti O1 Sm 2_556 . 121.19(6) ?
O1 Sm O2 . 2_556 142.11(5) ?
O1 Sm O2 . . 142.12(5) ?
O2 Sm O2 2_556 . 75.77(9) ?
O1 Sm Cl1 . 2_556 97.078(17) ?
O2 Sm Cl1 2_556 2_556 86.57(5) ?
O2 Sm Cl1 . 2_556 82.26(5) ?
O1 Sm Cl1 . . 97.081(17) ?
O2 Sm Cl1 2_556 . 82.25(5) ?
O2 Sm Cl1 . . 86.57(5) ?
O2 Sm Cl2 . . 149.34(5) ?
Cl1 Sm Cl2 2_556 . 90.76(2) ?
Cl1 Sm Cl2 . . 94.48(2) ?
O1 Sm Cl2 . 2_556 68.246(12) ?
O2 Sm Cl2 2_556 2_556 149.34(5) ?
O2 Sm Cl2 . 2_556 74.03(5) ?
Cl1 Sm Cl2 2_556 2_556 94.48(2) ?
Cl1 Sm Cl2 . 2_556 90.76(2) ?
Cl2 Sm Cl2 . 2_556 136.49(2) ?
Ti Sm Ti . 2_556 52.697(14) ?
O1 Ti O4 . . 93.23(5) ?
O1 Ti O3 . . 95.52(5) ?
O4 Ti Cl3 . . 85.69(5) ?
O3 Ti Cl3 . . 85.47(5) ?
O1 Ti Cl2 . . 84.51(6) ?
O4 Ti Cl2 . . 91.54(5) ?
O3 Ti Cl2 . . 91.53(5) ?
Cl3 Ti Cl2 . . 98.20(3) ?
O1 Ti Cl4 . . 80.65(6) ?
O4 Ti Cl4 . . 90.29(5) ?
O3 Ti Cl4 . . 88.93(5) ?
Cl3 Ti Cl4 . . 96.66(2) ?
Ti Ti Sm 2_556 . 63.652(7) ?
C1 O2 C4 . . 108.5(2) ?
C1 O2 Sm . . 124.43(16) ?
C4 O2 Sm . . 126.98(15) ?
C5 O3 C8 . . 105.6(2) ?
C5 O3 Ti . . 125.34(19) ?
C8 O3 Ti . . 123.93(15) ?
C12 O4 C9 . . 107.93(19) ?
C12 O4 Ti . . 124.64(16) ?
C9 O4 Ti . . 122.06(15) ?
O2 C1 C2 . . 104.2(2) ?
O2 C1 H1A . . 110.9 ?
C2 C1 H1A . . 110.9 ?
O2 C1 H1B . . 110.9 ?
C2 C1 H1B . . 110.9 ?
H1A C1 H1B . . 108.9 ?
C1 C2 C3 . . 102.5(2) ?
C1 C2 H2A . . 111.3 ?
C3 C2 H2A . . 111.3 ?
C1 C2 H2B . . 111.3 ?
C3 C2 H2B . . 111.3 ?
H2A C2 H2B . . 109.2 ?
C2 C3 C4 . . 103.5(3) ?
C2 C3 H3A . . 111.1 ?
C4 C3 H3A . . 111.1 ?
C2 C3 H3B . . 111.1 ?
C4 C3 H3B . . 111.1 ?
H3A C3 H3B . . 109.0 ?
O2 C4 C3 . . 106.5(2) ?
O2 C4 H4A . . 110.4 ?
C3 C4 H4A . . 110.4 ?
O2 C4 H4B . . 110.4 ?
C3 C4 H4B . . 110.4 ?
H4A C4 H4B . . 108.6 ?
O3 C5 C6 . . 108.0(3) ?
O3 C5 H5A . . 110.1 ?
C6 C5 H5A . . 110.1 ?
O3 C5 H5B . . 110.1 ?
C6 C5 H5B . . 110.1 ?
H5A C5 H5B . . 108.4 ?
C5 C6 C7 . . 105.4(2) ?
C5 C6 H6A . . 110.7 ?
C7 C6 H6A . . 110.7 ?
C5 C6 H6B . . 110.7 ?
C7 C6 H6B . . 110.7 ?
H6A C6 H6B . . 108.8 ?
C8 C7 C6 . . 103.5(2) ?
C8 C7 H7A . . 111.1 ?
C6 C7 H7A . . 111.1 ?
C8 C7 H7B . . 111.1 ?
C6 C7 H7B . . 111.1 ?
H7A C7 H7B . . 109.0 ?
O3 C8 C7 . . 104.5(2) ?
O3 C8 H8A . . 110.9 ?
C7 C8 H8A . . 110.9 ?
O3 C8 H8B . . 110.9 ?
C7 C8 H8B . . 110.9 ?
H8A C8 H8B . . 108.9 ?
O4 C9 C10 . . 106.2(2) ?
O4 C9 H9A . . 110.5 ?
C10 C9 H9A . . 110.5 ?
O4 C9 H9B . . 110.5 ?
C10 C9 H9B . . 110.5 ?
H9A C9 H9B . . 108.7 ?
C9 C10 C11 . . 104.0(2) ?
C9 C10 H10A . . 111.0 ?
C11 C10 H10A . . 111.0 ?
C9 C10 H10B . . 111.0 ?
C11 C10 H10B . . 111.0 ?
H10A C10 H10B . . 109.0 ?
C12 C11 C10 . . 102.3(2) ?
C12 C11 H11A . . 111.3 ?
C10 C11 H11A . . 111.3 ?
C12 C11 H11B . . 111.3 ?
C10 C11 H11B . . 111.3 ?
H11A C11 H11B . . 109.2 ?
O4 C12 C11 . . 103.7(2) ?
O4 C12 H12A . . 111.0 ?
C11 C12 H12A . . 111.0 ?
O4 C12 H12B . . 111.0 ?
C11 C12 H12B . . 111.0 ?
H12A C12 H12B . . 109.0 ?

loop_
_geom_bond_atom_site_label_1
_geom_bond_atom_site_label_2
_geom_bond_site_symmetry_2
_geom_bond_distance
_geom_bond_publ_flag
Sm O1 . 2.305(2) yes
Sm O2 2_556 2.4573(18) ?
Sm O2 . 2.4573(18) yes
Sm Cl1 2_556 2.6437(7) ?
Sm Cl1 . 2.6437(7) yes
Sm Cl2 . 2.9045(7) yes
Sm Cl2 2_556 2.9045(7) ?
Sm Ti . 3.6745(5) ?
Sm Ti 2_556 3.6745(5) ?
Ti O1 . 1.9065(13) yes
Ti O3 . 2.1379(18) yes
Ti O4 . 2.1250(18) yes
Ti Cl2 . 2.4599(7) yes
Ti Cl3 . 2.3778(7) yes
Ti Cl4 . 2.5089(7) yes
Ti Ti 2_556 3.2617(9) ?
Cl4 Ti 2_556 2.5088(7) ?
O1 Ti 2_556 1.9064(13) ?
O2 C1 . 1.454(3) ?
O2 C4 . 1.463(3) ?
O3 C5 . 1.433(4) ?
O3 C8 . 1.461(3) ?
O4 C12 . 1.455(3) ?
O4 C9 . 1.470(3) ?
C1 C2 . 1.510(4) ?
C1 H1A . 0.9700 ?
C1 H1B . 0.9700 ?
C2 C3 . 1.519(5) ?
C2 H2A . 0.9700 ?
C2 H2B . 0.9700 ?
C3 C4 . 1.521(4) ?
C3 H3A . 0.9700 ?
C3 H3B . 0.9700 ?
C4 H4A . 0.9700 ?
C4 H4B . 0.9700 ?
C5 C6 . 1.491(5) ?
C5 H5A . 0.9700 ?
C5 H5B . 0.9700 ?
C6 C7 . 1.530(4) ?
C6 H6A . 0.9700 ?
C6 H6B . 0.9700 ?
C7 C8 . 1.515(4) ?
C7 H7A . 0.9700 ?
C7 H7B . 0.9700 ?
C8 H8A . 0.9700 ?
C8 H8B . 0.9700 ?
C9 C10 . 1.524(4) ?
C9 H9A . 0.9700 ?
C9 H9B . 0.9700 ?
C10 C11 . 1.525(4) ?
C10 H10A . 0.9700 ?
C10 H10B . 0.9700 ?
C11 C12 . 1.506(4) ?
C11 H11A . 0.9700 ?
C11 H11B . 0.9700 ?
C12 H12A . 0.9700 ?
C12 H12B . 0.9700 ?

loop_
_geom_hbond_atom_site_label_D
_geom_hbond_atom_site_label_H
_geom_hbond_atom_site_label_A
_geom_hbond_site_symmetry_A
_geom_hbond_distance_DH
_geom_hbond_distance_HA
_geom_hbond_distance_DA
_geom_hbond_angle_DHA
C1 H1A Cl1 7_557 0.97 2.82 3.651(3) 144
